data_4342434
loop_
_publ_author_name
'Nordheider, Andreas'
'Hupf, Emanuel'
'Chalmers, Brian A.'
'Knight, Fergus R.'
'B\"uhl, Michael'
'Mebs, Stefan'
'Ch\;eci\'nska, Lilianna'
'Lork, Enno'
'Camacho, Paula Sanz'
'Ashbrook, Sharon E.'
'Athukorala Arachchige, Kasun S.'
'Cordes, David B.'
'Slawin, Alexandra M. Z.'
'Beckmann, Jens'
'Woollins, J. Derek'

_publ_section_title
;
 Peri-Substituted Phosphorus-Tellurium Systems-An Experimental and
 Theoretical Investigation of the P&#x00B7;&#x00B7;&#x00B7;Te
 through-Space Interaction.
;
_journal_issue 5
_journal_name_full 'Inorganic chemistry'
_journal_page_first 2435
_journal_paper_doi 10.1021/ic503056z
_journal_volume 54
_journal_year 2015
_chemical_formula_sum 'C33 H29 P Te'
_chemical_formula_weight 584.13
_chemical_name_systematic
; 
 ? 
;
_space_group_IT_number 14
_symmetry_cell_setting monoclinic
_symmetry_space_group_name_Hall '-P 2yn'
_symmetry_space_group_name_H-M 'P 1 21/n 1'
_atom_sites_solution_hydrogens geom
_atom_sites_solution_primary direct
_atom_sites_solution_secondary difmap
_audit_creation_method SHELXL-97
_cell_angle_alpha 90.00
_cell_angle_beta 98.638(18)
_cell_angle_gamma 90.00
_cell_formula_units_Z 4
_cell_length_a 12.048(3)
_cell_length_b 8.8178(11)
_cell_length_c 24.867(5)
_cell_measurement_reflns_used 34
_cell_measurement_temperature 173
_cell_measurement_theta_max 25.354
_cell_measurement_theta_min 6.049
_cell_volume 2611.8(9)
_computing_cell_refinement 'Siemens XSCANS'
_computing_data_collection 'Siemens XSCANS'
_computing_data_reduction 'Siemens XSCANS'
_computing_molecular_graphics Diamond
_computing_publication_material WinGX
_computing_structure_refinement 'ShelXL (Sheldrick, 2008)'
_computing_structure_solution 'ShelXS (Sheldrick, 2008)'
_diffrn_ambient_temperature 173
_diffrn_measured_fraction_theta_full 0.997
_diffrn_measured_fraction_theta_max 0.997
_diffrn_measurement_device 'Siemens P4'
_diffrn_measurement_method '2\q/\w scans'
_diffrn_radiation_monochromator graphite
_diffrn_radiation_source 'fine-focus sealed tube'
_diffrn_radiation_type MoK\a
_diffrn_radiation_wavelength 0.71073
_diffrn_reflns_av_R_equivalents 0.0000
_diffrn_reflns_av_sigmaI/netI 0.0964
_diffrn_reflns_limit_h_max 15
_diffrn_reflns_limit_h_min -15
_diffrn_reflns_limit_k_max 11
_diffrn_reflns_limit_k_min 0
_diffrn_reflns_limit_l_max 32
_diffrn_reflns_limit_l_min 0
_diffrn_reflns_number 6001
_diffrn_reflns_theta_full 27.51
_diffrn_reflns_theta_max 27.51
_diffrn_reflns_theta_min 2.80
_diffrn_standards_interval_count 197
_diffrn_standards_number 3
_exptl_absorpt_coefficient_mu 1.220
_exptl_absorpt_correction_T_max 0.9031
_exptl_absorpt_correction_T_min 0.6273
_exptl_absorpt_correction_type refdelf
_exptl_absorpt_process_details 'Parkin S,Moezzi B & Hope H, (1995) J. Appl. Cryst. 28, 53-56'
_exptl_crystal_colour yellow
_exptl_crystal_density_diffrn 1.486
_exptl_crystal_density_method 'not measured'
_exptl_crystal_description block
_exptl_crystal_F_000 1176
_exptl_crystal_size_max 0.9
_exptl_crystal_size_mid 0.7
_exptl_crystal_size_min 0.3
_refine_diff_density_max 1.041
_refine_diff_density_min -0.818
_refine_diff_density_rms 0.106
_refine_ls_extinction_method none
_refine_ls_goodness_of_fit_ref 1.129
_refine_ls_hydrogen_treatment constr
_refine_ls_matrix_type full
_refine_ls_number_parameters 319
_refine_ls_number_reflns 6001
_refine_ls_number_restraints 0
_refine_ls_restrained_S_all 1.129
_refine_ls_R_factor_all 0.0568
_refine_ls_R_factor_gt 0.0414
_refine_ls_shift/su_max 0.002
_refine_ls_shift/su_mean 0.000
_refine_ls_structure_factor_coef Fsqd
_refine_ls_weighting_details 'calc w=1/[\s^2^(Fo^2^)+(0.0077P)^2^+2.3034P] where P=(Fo^2^+2Fc^2^)/3'
_refine_ls_weighting_scheme calc
_refine_ls_wR_factor_gt 0.0867
_refine_ls_wR_factor_ref 0.0923
_reflns_number_gt 5089
_reflns_number_total 6001
_reflns_threshold_expression >2sigma(I)
_cod_data_source_file ic503056z_si_001.cif
_cod_data_source_block 4b
_cod_depositor_comments 'Adding full bibliography for 4342430--4342441.cif.'
_cod_original_sg_symbol_H-M P2(1)/n
_cod_database_code 4342434

loop_
_symmetry_equiv_pos_as_xyz
'x, y, z'
'-x+1/2, y+1/2, -z+1/2'
'-x, -y, -z'
'x-1/2, -y-1/2, z-1/2'

loop_
_atom_site_label
_atom_site_type_symbol
_atom_site_fract_x
_atom_site_fract_y
_atom_site_fract_z
_atom_site_U_iso_or_equiv
_atom_site_adp_type
_atom_site_occupancy
_atom_site_symmetry_multiplicity
_atom_site_calc_flag
_atom_site_refinement_flags
C20 C -0.0110(3) 0.3215(4) 0.79955(15) 0.0260(7) Uani 1 1 d .
C21 C -0.0996(3) 0.4097(5) 0.81249(18) 0.0402(10) Uani 1 1 d .
H21 H -0.0994 0.4423 0.8481 0.048 Uiso 1 1 calc R
C22 C -0.1880(4) 0.4492(6) 0.7724(2) 0.0537(13) Uani 1 1 d .
H22 H -0.2466 0.5080 0.7813 0.064 Uiso 1 1 calc R
C23 C -0.1893(3) 0.4016(5) 0.71954(19) 0.0439(11) Uani 1 1 d .
H23 H -0.2481 0.4293 0.6927 0.053 Uiso 1 1 calc R
C24 C -0.1032(3) 0.3128(5) 0.70657(17) 0.0374(9) Uani 1 1 d .
H24 H -0.1051 0.2790 0.6710 0.045 Uiso 1 1 calc R
C25 C -0.0136(3) 0.2729(4) 0.74588(15) 0.0292(8) Uani 1 1 d .
H25 H 0.0446 0.2140 0.7365 0.035 Uiso 1 1 calc R
C30 C 0.2261(3) 0.2540(4) 0.82024(13) 0.0223(7) Uani 1 1 d .
C31 C 0.2998(3) 0.1351(4) 0.83564(16) 0.0307(8) Uani 1 1 d .
H31 H 0.2823 0.0633 0.8604 0.037 Uiso 1 1 calc R
C32 C 0.3996(3) 0.1226(5) 0.81422(18) 0.0417(11) Uani 1 1 d .
H32 H 0.4484 0.0427 0.8248 0.050 Uiso 1 1 calc R
C33 C 0.4269(3) 0.2293(6) 0.77684(17) 0.0446(12) Uani 1 1 d .
H33 H 0.4941 0.2220 0.7628 0.054 Uiso 1 1 calc R
C34 C 0.3532(3) 0.3450(6) 0.76121(16) 0.0410(10) Uani 1 1 d .
H34 H 0.3698 0.4149 0.7356 0.049 Uiso 1 1 calc R
C35 C 0.2541(3) 0.3596(5) 0.78302(14) 0.0300(8) Uani 1 1 d .
H35 H 0.2062 0.4406 0.7727 0.036 Uiso 1 1 calc R
C42 C 0.6053(3) 0.2376(4) 1.04697(14) 0.0247(7) Uani 1 1 d .
H42 H 0.6634 0.1770 1.0385 0.030 Uiso 1 1 calc R
C43 C 0.6194(3) 0.3158(4) 1.09577(14) 0.0219(7) Uani 1 1 d .
C44 C 0.5323(3) 0.4039(4) 1.10809(14) 0.0251(7) Uani 1 1 d .
H44 H 0.5417 0.4568 1.1408 0.030 Uiso 1 1 calc R
C45 C 0.4300(3) 0.4170(4) 1.07320(14) 0.0222(7) Uani 1 1 d .
C46 C 0.4968(3) 0.1626(5) 0.95685(16) 0.0319(8) Uani 1 1 d .
H46A H 0.4376 0.0891 0.9548 0.048 Uiso 1 1 calc R
H46B H 0.5665 0.1120 0.9547 0.048 Uiso 1 1 calc R
H46C H 0.4808 0.2328 0.9272 0.048 Uiso 1 1 calc R
C47 C 0.7281(3) 0.3033(5) 1.13464(15) 0.0305(8) Uani 1 1 d .
H47A H 0.7751 0.3887 1.1298 0.046 Uiso 1 1 calc R
H47B H 0.7660 0.2114 1.1274 0.046 Uiso 1 1 calc R
H47C H 0.7124 0.3018 1.1713 0.046 Uiso 1 1 calc R
C48 C 0.3392(3) 0.5160(5) 1.09001(16) 0.0373(10) Uani 1 1 d .
H48A H 0.3651 0.5598 1.1250 0.056 Uiso 1 1 calc R
H48B H 0.2735 0.4559 1.0920 0.056 Uiso 1 1 calc R
H48C H 0.3211 0.5953 1.0637 0.056 Uiso 1 1 calc R
C1 C 0.0707(3) -0.3014(4) 1.00964(15) 0.0253(7) Uani 1 1 d .
H1A H 0.0203 -0.3033 1.0366 0.030 Uiso 1 1 calc R
H1B H 0.1280 -0.3782 1.0188 0.030 Uiso 1 1 calc R
C2 C 0.0053(3) -0.3288(4) 0.95193(15) 0.0262(7) Uani 1 1 d .
H2A H 0.0361 -0.4148 0.9348 0.031 Uiso 1 1 calc R
H2B H -0.0734 -0.3478 0.9535 0.031 Uiso 1 1 calc R
C10 C 0.1988(2) 0.1438(3) 0.97796(13) 0.0187(6) Uani 1 1 d .
C11 C 0.2285(3) 0.0809(4) 1.02928(13) 0.0224(7) Uani 1 1 d .
H11 H 0.2756 0.1364 1.0551 0.027 Uiso 1 1 calc R
C12 C 0.1912(3) -0.0627(4) 1.04463(14) 0.0217(6) Uani 1 1 d .
H12 H 0.2128 -0.0993 1.0797 0.026 Uiso 1 1 calc R
C13 C 0.1227(2) -0.1470(4) 1.00688(14) 0.0209(6) Uani 1 1 d .
C14 C 0.0904(2) -0.0834(4) 0.95457(13) 0.0182(6) Uani 1 1 d .
C15 C 0.0198(3) -0.1843(4) 0.92093(14) 0.0216(7) Uani 1 1 d .
C16 C -0.0214(3) -0.1419(4) 0.86914(15) 0.0250(7) Uani 1 1 d .
H16 H -0.0671 -0.2068 0.8461 0.030 Uiso 1 1 calc R
C17 C 0.0068(3) 0.0023(4) 0.85126(14) 0.0232(7) Uani 1 1 d .
H17 H -0.0236 0.0318 0.8162 0.028 Uiso 1 1 calc R
C18 C 0.0773(2) 0.1033(3) 0.88262(13) 0.0183(6) Uani 1 1 d .
C19 C 0.1239(2) 0.0608(3) 0.93786(13) 0.0185(6) Uani 1 1 d .
C40 C 0.4179(2) 0.3362(3) 1.02366(13) 0.0187(6) Uani 1 1 d .
C41 C 0.5055(3) 0.2474(4) 1.01002(14) 0.0234(7) Uani 1 1 d .
P1 P 0.10557(7) 0.28997(9) 0.85543(4) 0.02146(18) Uani 1 1 d .
Te1 Te 0.268604(16) 0.36224(2) 0.965308(8) 0.01882(7) Uani 1 1 d .

loop_
_atom_site_aniso_label
_atom_site_aniso_U_11
_atom_site_aniso_U_22
_atom_site_aniso_U_33
_atom_site_aniso_U_23
_atom_site_aniso_U_13
_atom_site_aniso_U_12
C20 0.0250(15) 0.0192(15) 0.0333(17) 0.0040(15) 0.0024(14) 0.0004(13)
C21 0.0323(19) 0.043(2) 0.045(2) -0.004(2) 0.0053(17) 0.0087(18)
C22 0.036(2) 0.052(3) 0.071(3) -0.001(3) -0.001(2) 0.016(2)
C23 0.0298(19) 0.044(2) 0.053(3) 0.007(2) -0.0071(18) 0.0045(19)
C24 0.0325(19) 0.038(2) 0.039(2) 0.0016(19) -0.0038(16) -0.0056(18)
C25 0.0237(16) 0.0289(19) 0.0347(18) 0.0026(16) 0.0028(14) -0.0013(14)
C30 0.0220(14) 0.0204(15) 0.0246(15) -0.0065(14) 0.0044(12) -0.0043(13)
C31 0.0313(16) 0.0261(18) 0.0354(19) -0.0048(16) 0.0074(15) 0.0023(16)
C32 0.0324(18) 0.048(3) 0.044(2) -0.021(2) 0.0048(17) 0.0059(19)
C33 0.0275(19) 0.070(3) 0.039(2) -0.023(2) 0.0135(16) -0.011(2)
C34 0.039(2) 0.054(3) 0.0306(19) -0.006(2) 0.0079(16) -0.023(2)
C35 0.0306(16) 0.033(2) 0.0262(17) 0.0004(16) 0.0042(14) -0.0106(16)
C42 0.0202(15) 0.0196(15) 0.0337(17) 0.0001(15) 0.0024(13) 0.0016(13)
C43 0.0193(14) 0.0160(14) 0.0294(16) 0.0044(14) 0.0005(13) -0.0047(12)
C44 0.0257(15) 0.0211(15) 0.0276(16) -0.0016(15) 0.0007(13) -0.0033(14)
C45 0.0173(13) 0.0188(14) 0.0307(16) -0.0041(15) 0.0044(12) 0.0008(12)
C46 0.0227(15) 0.033(2) 0.039(2) -0.0135(18) 0.0022(14) 0.0073(15)
C47 0.0235(16) 0.0279(18) 0.0377(19) 0.0006(17) -0.0035(15) 0.0018(14)
C48 0.0312(18) 0.044(2) 0.0348(19) -0.0129(19) -0.0007(16) 0.0090(18)
C1 0.0250(15) 0.0134(14) 0.0391(19) 0.0052(15) 0.0096(14) 0.0024(13)
C2 0.0227(15) 0.0133(15) 0.044(2) 0.0040(15) 0.0090(14) -0.0041(12)
C10 0.0179(12) 0.0111(13) 0.0276(16) 0.0020(13) 0.0051(11) 0.0024(12)
C11 0.0225(14) 0.0181(15) 0.0266(16) -0.0001(14) 0.0034(12) 0.0006(13)
C12 0.0227(14) 0.0157(15) 0.0280(15) 0.0022(14) 0.0078(12) 0.0059(13)
C13 0.0183(13) 0.0123(14) 0.0338(17) 0.0041(14) 0.0095(12) 0.0017(12)
C14 0.0151(13) 0.0117(13) 0.0291(16) 0.0003(13) 0.0075(11) 0.0031(11)
C15 0.0188(14) 0.0111(13) 0.0359(17) 0.0009(14) 0.0077(13) -0.0007(12)
C16 0.0232(14) 0.0181(15) 0.0331(18) -0.0062(15) 0.0016(13) -0.0013(13)
C17 0.0243(15) 0.0195(16) 0.0256(16) -0.0025(14) 0.0030(13) 0.0001(13)
C18 0.0194(13) 0.0103(13) 0.0264(15) 0.0012(13) 0.0078(12) 0.0011(11)
C19 0.0178(13) 0.0124(14) 0.0256(15) -0.0004(13) 0.0047(12) 0.0015(11)
C40 0.0149(12) 0.0136(14) 0.0270(15) 0.0003(13) 0.0012(11) -0.0020(11)
C41 0.0239(15) 0.0154(14) 0.0299(17) -0.0031(14) 0.0012(13) -0.0028(12)
P1 0.0227(4) 0.0142(4) 0.0278(4) 0.0027(3) 0.0049(3) 0.0016(3)
Te1 0.01795(10) 0.01103(10) 0.02668(12) 0.00031(8) 0.00080(7) -0.00108(8)

loop_
_atom_type_symbol
_atom_type_description
_atom_type_scat_dispersion_real
_atom_type_scat_dispersion_imag
_atom_type_scat_source
C C 0.0033 0.0016 'International Tables Vol C Tables 4.2.6.8 and 6.1.1.4'
H H 0.0000 0.0000 'International Tables Vol C Tables 4.2.6.8 and 6.1.1.4'
P P 0.1023 0.0942 'International Tables Vol C Tables 4.2.6.8 and 6.1.1.4'
Te Te -0.5308 1.6751 'International Tables Vol C Tables 4.2.6.8 and 6.1.1.4'

loop_
_geom_angle_atom_site_label_1
_geom_angle_atom_site_label_2
_geom_angle_atom_site_label_3
_geom_angle
C21 C20 C25 118.9(3)
C21 C20 P1 115.6(3)
C25 C20 P1 125.4(3)
C22 C21 C20 120.3(4)
C23 C22 C21 120.4(4)
C24 C23 C22 119.7(4)
C23 C24 C25 120.8(4)
C24 C25 C20 119.9(4)
C31 C30 C35 118.7(4)
C31 C30 P1 121.2(3)
C35 C30 P1 119.4(3)
C30 C31 C32 120.5(4)
C31 C32 C33 120.4(4)
C34 C33 C32 118.9(4)
C33 C34 C35 121.1(4)
C30 C35 C34 120.4(4)
C43 C42 C41 121.7(3)
C44 C43 C42 118.6(3)
C44 C43 C47 121.0(3)
C42 C43 C47 120.4(3)
C43 C44 C45 122.5(3)
C44 C45 C40 117.7(3)
C44 C45 C48 118.9(3)
C40 C45 C48 123.4(3)
C13 C1 C2 104.8(3)
C15 C2 C1 105.0(3)
C11 C10 C19 118.7(3)
C11 C10 Te1 116.2(2)
C19 C10 Te1 125.0(2)
C10 C11 C12 123.9(3)
C13 C12 C11 118.9(3)
C12 C13 C14 117.9(3)
C12 C13 C1 132.1(3)
C14 C13 C1 110.0(3)
C15 C14 C13 110.6(3)
C15 C14 C19 124.4(3)
C13 C14 C19 125.0(3)
C16 C15 C14 119.2(3)
C16 C15 C2 131.3(3)
C14 C15 C2 109.5(3)
C15 C16 C17 118.5(3)
C18 C17 C16 124.0(3)
C17 C18 C19 118.9(3)
C17 C18 P1 120.1(2)
C19 C18 P1 120.9(2)
C14 C19 C10 115.5(3)
C14 C19 C18 115.0(3)
C10 C19 C18 129.5(3)
C41 C40 C45 120.9(3)
C41 C40 Te1 118.8(2)
C45 C40 Te1 120.1(2)
C40 C41 C42 118.7(3)
C40 C41 C46 122.4(3)
C42 C41 C46 118.9(3)
C18 P1 C30 103.02(16)
C18 P1 C20 104.56(15)
C30 P1 C20 103.61(16)
C10 Te1 C40 96.43(11)

loop_
_geom_bond_atom_site_label_1
_geom_bond_atom_site_label_2
_geom_bond_distance
C20 C21 1.396(6)
C20 C25 1.398(5)
C20 P1 1.843(3)
C21 C22 1.389(5)
C22 C23 1.378(7)
C23 C24 1.376(6)
C24 C25 1.388(5)
C30 C31 1.390(5)
C30 C35 1.390(5)
C30 P1 1.833(4)
C31 C32 1.390(6)
C32 C33 1.397(7)
C33 C34 1.370(7)
C34 C35 1.390(6)
C42 C43 1.384(5)
C42 C41 1.402(4)
C43 C44 1.377(5)
C43 C47 1.510(4)
C44 C45 1.402(4)
C45 C40 1.411(5)
C45 C48 1.507(5)
C46 C41 1.509(5)
C1 C13 1.505(5)
C1 C2 1.548(5)
C2 C15 1.513(5)
C10 C11 1.388(4)
C10 C19 1.441(4)
C10 Te1 2.143(3)
C11 C12 1.415(5)
C12 C13 1.372(4)
C13 C14 1.416(4)
C14 C15 1.414(4)
C14 C19 1.415(4)
C15 C16 1.361(5)
C16 C17 1.406(5)
C17 C18 1.387(4)
C18 C19 1.453(4)
C18 P1 1.831(3)
C40 C41 1.396(5)
C40 Te1 2.147(3)
